data_4345536
loop_
_publ_author_name
'Liu, Heng'
'Khononov, Maxim'
'Fridman, Natalia'
'Tamm, Matthias'
'Eisen, Moris S.'

_publ_section_title
;
 Catalytic Addition of Alcohols into Carbodiimides Promoted by
 Organoactinide Complexes.
;
_journal_issue 6
_journal_name_full 'Inorganic chemistry'
_journal_page_first 3153
_journal_page_last 3157
_journal_paper_doi 10.1021/acs.inorgchem.7b00357
_journal_volume 56
_journal_year 2017
_chemical_formula_moiety 'C96 H116 N6 O4 Th, 2(C7), 2(C3), C'
_chemical_formula_sum 'C117 H116 N6 O4 Th'
_chemical_formula_weight 1902.20
_chemical_name_common 'Moris496 (Heng Liu)'
_chemical_name_systematic
; 
 ? 
;
_space_group_IT_number 60
_symmetry_cell_setting orthorhombic
_symmetry_space_group_name_Hall '-P 2n 2ab'
_symmetry_space_group_name_H-M 'P b c n'
_atom_sites_solution_hydrogens geom
_atom_sites_solution_primary direct
_atom_sites_solution_secondary difmap
_audit_creation_method SHELXL-97
_cell_angle_alpha 90.00
_cell_angle_beta 90.00
_cell_angle_gamma 90.00
_cell_formula_units_Z 4
_cell_length_a 21.3550(3)
_cell_length_b 20.5190(5)
_cell_length_c 25.3150(5)
_cell_measurement_reflns_used 8938
_cell_measurement_temperature 200(2)
_cell_measurement_theta_max 24.14
_cell_measurement_theta_min 0.99
_cell_volume 11092.6(4)
_computing_cell_refinement 'DENZO HKL2000 (Otwinowski & Minor 1997)'
_computing_data_collection 'Collect (Nonius, 2006)'
_computing_data_reduction 'DENZO HKL2000 (Otwinowski & Minor 1997)'
_computing_molecular_graphics 'Mercury 3.7'
_computing_structure_refinement 'SHELXL-97 (Sheldrick, 1997)'
_computing_structure_solution 'SHELXS-97 (Sheldrick, 1990)'
_diffrn_ambient_temperature 200(2)
_diffrn_detector_area_resol_mean 95
_diffrn_measured_fraction_theta_full 1.000
_diffrn_measured_fraction_theta_max 1.000
_diffrn_measurement_device_type 'Nonius KappaCCD'
_diffrn_measurement_method 'phi- and omega-scans'
_diffrn_radiation_monochromator graphite
_diffrn_radiation_source 'fine-focus sealed tube'
_diffrn_radiation_type MoK\a
_diffrn_radiation_wavelength 0.71073
_diffrn_reflns_av_R_equivalents 0.0880
_diffrn_reflns_av_sigmaI/netI 0.0461
_diffrn_reflns_limit_h_max 23
_diffrn_reflns_limit_h_min 0
_diffrn_reflns_limit_k_max 23
_diffrn_reflns_limit_k_min 0
_diffrn_reflns_limit_l_max 0
_diffrn_reflns_limit_l_min -28
_diffrn_reflns_number 8230
_diffrn_reflns_theta_full 24.14
_diffrn_reflns_theta_max 24.14
_diffrn_reflns_theta_min 1.38
_diffrn_standards_decay_% none
_diffrn_standards_interval_count none
_diffrn_standards_interval_time none
_diffrn_standards_number none
_exptl_absorpt_coefficient_mu 1.394
_exptl_absorpt_correction_T_max 0.8181
_exptl_absorpt_correction_T_min 0.6798
_exptl_absorpt_correction_type multi-scan
_exptl_absorpt_process_details
; 
'HKL Denzo and Scalepack (Otwinowski & Minor 1997)'  
;
_exptl_crystal_colour colorless
_exptl_crystal_density_diffrn 1.139
_exptl_crystal_density_method 'not measured'
_exptl_crystal_description prism
_exptl_crystal_F_000 3928
_exptl_crystal_size_max 0.30
_exptl_crystal_size_mid 0.18
_exptl_crystal_size_min 0.15
_refine_diff_density_max 0.823
_refine_diff_density_min -0.915
_refine_diff_density_rms '0.170 ===================='
_refine_ls_extinction_method none
_refine_ls_goodness_of_fit_ref 1.100
_refine_ls_hydrogen_treatment constr
_refine_ls_matrix_type full
_refine_ls_number_parameters 536
_refine_ls_number_reflns 8230
_refine_ls_number_restraints 0
_refine_ls_restrained_S_all 1.100
_refine_ls_R_factor_all 0.0940
_refine_ls_R_factor_gt 0.0495
_refine_ls_shift/su_max 0.006
_refine_ls_shift/su_mean 0.000
_refine_ls_structure_factor_coef Fsqd
_refine_ls_weighting_details 'calc w=1/[\s^2^(Fo^2^)+(0.0768P)^2^+6.2627P] where P=(Fo^2^+2Fc^2^)/3'
_refine_ls_weighting_scheme calc
_refine_ls_wR_factor_gt 0.1245
_refine_ls_wR_factor_ref 0.1457
_reflns_number_gt 5215
_reflns_number_total 8230
_reflns_threshold_expression >2sigma(I)
_cod_data_source_file ic7b00357_si_002.cif
_cod_data_source_block Moris496
_cod_depositor_comments 'Adding full bibliography for 4345532--4345536.cif.'
_cod_database_code 4345536

loop_
_symmetry_equiv_pos_as_xyz
'x, y, z'
'-x+1/2, -y+1/2, z+1/2'
'x+1/2, -y+1/2, -z'
'-x, y, -z+1/2'
'-x, -y, -z'
'x-1/2, y-1/2, -z-1/2'
'-x-1/2, y-1/2, z'
'x, -y, z-1/2'

loop_
_atom_site_label
_atom_site_type_symbol
_atom_site_fract_x
_atom_site_fract_y
_atom_site_fract_z
_atom_site_U_iso_or_equiv
_atom_site_adp_type
_atom_site_occupancy
_atom_site_symmetry_multiplicity
_atom_site_calc_flag
_atom_site_refinement_flags
_atom_site_disorder_assembly
_atom_site_disorder_group
Th1 Th 0.5000 0.150562(15) 0.7500 0.04217(14) Uani 1 2 d S . .
O1 O 0.4524(2) 0.2220(2) 0.80260(15) 0.0571(12) Uani 1 1 d . . .
O2 O 0.58879(19) 0.1295(2) 0.79296(14) 0.0496(11) Uani 1 1 d . . .
N1 N 0.4586(2) 0.0573(3) 0.81138(17) 0.0535(14) Uani 1 1 d . . .
H1 H 0.4489 0.0246 0.7918 0.064 Uiso 1 1 calc R . .
N2 N 0.4662(3) 0.0758(3) 0.90440(18) 0.0533(14) Uani 1 1 d . . .
N3 N 0.4093(2) -0.0079(3) 0.87878(18) 0.0568(15) Uani 1 1 d . . .
C1 C 0.4471(3) 0.0416(3) 0.8603(2) 0.0526(16) Uani 1 1 d . . .
C2 C 0.4397(3) 0.0480(4) 0.9496(2) 0.0558(17) Uani 1 1 d . . .
C3 C 0.4053(3) -0.0046(4) 0.9342(2) 0.0592(18) Uani 1 1 d . . .
C4 C 0.3748(3) -0.0442(4) 0.9697(2) 0.068(2) Uani 1 1 d . . .
H4 H 0.3522 -0.0806 0.9589 0.081 Uiso 1 1 calc R . .
C5 C 0.3797(4) -0.0267(4) 1.0228(3) 0.079(2) Uani 1 1 d . . .
H5 H 0.3598 -0.0517 1.0485 0.094 Uiso 1 1 calc R . .
C6 C 0.4141(4) 0.0280(5) 1.0375(3) 0.081(3) Uani 1 1 d . . .
H6 H 0.4162 0.0389 1.0731 0.097 Uiso 1 1 calc R . .
C7 C 0.4447(4) 0.0659(4) 1.0022(2) 0.071(2) Uani 1 1 d . . .
H7 H 0.4678 0.1021 1.0126 0.085 Uiso 1 1 calc R . .
C8 C 0.5081(3) 0.1315(4) 0.9039(3) 0.062(2) Uani 1 1 d . . .
H8A H 0.5355 0.1287 0.8739 0.093 Uiso 1 1 calc R . .
H8B H 0.5326 0.1317 0.9357 0.093 Uiso 1 1 calc R . .
H8C H 0.4841 0.1709 0.9019 0.093 Uiso 1 1 calc R . .
C9 C 0.3811(3) -0.0565(4) 0.8461(2) 0.063(2) Uani 1 1 d . . .
C10 C 0.3212(4) -0.0458(4) 0.8267(3) 0.068(2) Uani 1 1 d . . .
C11 C 0.2948(4) -0.0949(5) 0.7954(3) 0.090(3) Uani 1 1 d . . .
H11 H 0.2551 -0.0891 0.7811 0.108 Uiso 1 1 calc R . .
C12 C 0.3268(5) -0.1514(5) 0.7856(4) 0.093(3) Uani 1 1 d . . .
H12 H 0.3083 -0.1842 0.7656 0.112 Uiso 1 1 calc R . .
C13 C 0.3867(4) -0.1598(4) 0.8056(3) 0.090(3) Uani 1 1 d . . .
H13 H 0.4084 -0.1979 0.7977 0.107 Uiso 1 1 calc R . .
C14 C 0.4149(4) -0.1137(4) 0.8366(3) 0.073(2) Uani 1 1 d . . .
C15 C 0.2851(4) 0.0156(4) 0.8399(3) 0.080(2) Uani 1 1 d . . .
H15 H 0.3160 0.0485 0.8503 0.096 Uiso 1 1 calc R . .
C16 C 0.2482(4) 0.0443(5) 0.7939(3) 0.115(3) Uani 1 1 d . . .
H16A H 0.2755 0.0500 0.7641 0.173 Uiso 1 1 calc R . .
H16B H 0.2312 0.0858 0.8041 0.173 Uiso 1 1 calc R . .
H16C H 0.2148 0.0153 0.7846 0.173 Uiso 1 1 calc R . .
C17 C 0.2408(4) 0.0065(6) 0.8874(3) 0.122(4) Uani 1 1 d . . .
H17A H 0.2113 -0.0275 0.8797 0.183 Uiso 1 1 calc R . .
H17B H 0.2187 0.0464 0.8939 0.183 Uiso 1 1 calc R . .
H17C H 0.2648 -0.0051 0.9180 0.183 Uiso 1 1 calc R . .
C18 C 0.4796(4) -0.1256(5) 0.8596(4) 0.086(3) Uani 1 1 d . . .
H18 H 0.4907 -0.0866 0.8798 0.103 Uiso 1 1 calc R . .
C19 C 0.5305(5) -0.1348(5) 0.8183(4) 0.122(4) Uani 1 1 d . . .
H19A H 0.5220 -0.1735 0.7982 0.183 Uiso 1 1 calc R . .
H19B H 0.5704 -0.1390 0.8355 0.183 Uiso 1 1 calc R . .
H19C H 0.5312 -0.0978 0.7951 0.183 Uiso 1 1 calc R . .
C20 C 0.4770(5) -0.1819(6) 0.8986(5) 0.131(4) Uani 1 1 d . . .
H20A H 0.4466 -0.1725 0.9255 0.197 Uiso 1 1 calc R . .
H20B H 0.5174 -0.1875 0.9147 0.197 Uiso 1 1 calc R . .
H20C H 0.4654 -0.2211 0.8804 0.197 Uiso 1 1 calc R . .
C21 C 0.4062(3) 0.2369(4) 0.8379(2) 0.0555(17) Uani 1 1 d . . .
C22 C 0.4010(3) 0.2975(4) 0.8617(2) 0.0567(18) Uani 1 1 d . . .
C23 C 0.3531(3) 0.3064(4) 0.8989(3) 0.067(2) Uani 1 1 d . . .
H23 H 0.3490 0.3471 0.9147 0.081 Uiso 1 1 calc R . .
C24 C 0.3118(3) 0.2583(4) 0.9133(3) 0.064(2) Uani 1 1 d . . .
C25 C 0.3173(3) 0.1986(4) 0.8885(3) 0.070(2) Uani 1 1 d . . .
H25 H 0.2894 0.1653 0.8966 0.084 Uiso 1 1 calc R . .
C26 C 0.3650(3) 0.1883(4) 0.8511(3) 0.066(2) Uani 1 1 d . . .
H26 H 0.3687 0.1477 0.8350 0.079 Uiso 1 1 calc R . .
C27 C 0.4419(4) 0.3560(4) 0.8449(3) 0.073(2) Uani 1 1 d . . .
C28 C 0.4255(4) 0.3740(4) 0.7874(4) 0.100(3) Uani 1 1 d . . .
H28A H 0.4304 0.3363 0.7652 0.150 Uiso 1 1 calc R . .
H28B H 0.4529 0.4080 0.7754 0.150 Uiso 1 1 calc R . .
H28C H 0.3829 0.3888 0.7856 0.150 Uiso 1 1 calc R . .
C29 C 0.5113(4) 0.3408(4) 0.8496(4) 0.089(3) Uani 1 1 d . . .
H29A H 0.5228 0.3389 0.8862 0.133 Uiso 1 1 calc R . .
H29B H 0.5351 0.3743 0.8323 0.133 Uiso 1 1 calc R . .
H29C H 0.5199 0.2996 0.8332 0.133 Uiso 1 1 calc R . .
C30 C 0.4307(5) 0.4181(4) 0.8791(4) 0.142(5) Uani 1 1 d . . .
H30A H 0.3869 0.4286 0.8791 0.213 Uiso 1 1 calc R . .
H30B H 0.4540 0.4539 0.8646 0.213 Uiso 1 1 calc R . .
H30C H 0.4442 0.4100 0.9146 0.213 Uiso 1 1 calc R . .
C31 C 0.2596(4) 0.2681(4) 0.9545(3) 0.087(3) Uani 1 1 d . . .
C32 C 0.1968(4) 0.2656(7) 0.9245(4) 0.166(6) Uani 1 1 d . . .
H32A H 0.1985 0.2946 0.8948 0.249 Uiso 1 1 calc R . .
H32B H 0.1636 0.2787 0.9477 0.249 Uiso 1 1 calc R . .
H32C H 0.1893 0.2220 0.9123 0.249 Uiso 1 1 calc R . .
C33 C 0.2654(5) 0.3360(4) 0.9829(3) 0.109(4) Uani 1 1 d . . .
H33A H 0.3056 0.3392 0.9997 0.164 Uiso 1 1 calc R . .
H33B H 0.2330 0.3399 1.0090 0.164 Uiso 1 1 calc R . .
H33C H 0.2610 0.3703 0.9573 0.164 Uiso 1 1 calc R . .
C34 C 0.2623(4) 0.2136(5) 0.9959(3) 0.104(3) Uani 1 1 d . . .
H34A H 0.2500 0.1731 0.9801 0.155 Uiso 1 1 calc R . .
H34B H 0.2344 0.2238 1.0245 0.155 Uiso 1 1 calc R . .
H34C H 0.3043 0.2099 1.0092 0.155 Uiso 1 1 calc R . .
C35 C 0.6359(3) 0.0948(3) 0.8144(2) 0.0479(16) Uani 1 1 d . . .
C36 C 0.6301(3) 0.0275(3) 0.8173(2) 0.0550(17) Uani 1 1 d . . .
H36 H 0.5935 0.0079 0.8053 0.066 Uiso 1 1 calc R . .
C37 C 0.6778(4) -0.0113(3) 0.8377(2) 0.0620(19) Uani 1 1 d . . .
H37 H 0.6729 -0.0564 0.8381 0.074 Uiso 1 1 calc R . .
C38 C 0.7319(3) 0.0155(3) 0.8573(3) 0.0555(18) Uani 1 1 d . A .
C39 C 0.7368(3) 0.0828(3) 0.8546(2) 0.0571(18) Uani 1 1 d . . .
H39 H 0.7733 0.1018 0.8674 0.069 Uiso 1 1 calc R . .
C40 C 0.6909(3) 0.1239(3) 0.8342(2) 0.0456(15) Uani 1 1 d . . .
C41 C 0.7861(4) -0.0261(4) 0.8791(4) 0.084(3) Uani 1 1 d . . .
C42 C 0.8408(10) 0.0083(10) 0.8967(8) 0.105(6) Uiso 0.50 1 d P A 1
C42A C 0.7938(8) -0.0025(8) 0.9410(6) 0.082(5) Uiso 0.50 1 d P A 2
C43 C 0.8141(10) -0.0700(10) 0.8308(7) 0.110(6) Uiso 0.50 1 d P A 1
C43A C 0.8466(9) -0.0104(10) 0.8523(7) 0.097(6) Uiso 0.50 1 d P A 2
C44 C 0.7586(11) -0.0791(12) 0.9160(9) 0.121(7) Uiso 0.50 1 d P A 1
C44A C 0.7691(10) -0.0974(11) 0.8817(9) 0.112(7) Uiso 0.50 1 d P A 2
C45 C 0.7008(3) 0.1990(3) 0.8341(2) 0.0525(17) Uani 1 1 d . . .
C46 C 0.6506(3) 0.2302(4) 0.8694(3) 0.068(2) Uani 1 1 d . . .
H46A H 0.6099 0.2206 0.8555 0.101 Uiso 1 1 calc R . .
H46B H 0.6567 0.2766 0.8703 0.101 Uiso 1 1 calc R . .
H46C H 0.6540 0.2130 0.9046 0.101 Uiso 1 1 calc R . .
C47 C 0.6952(3) 0.2263(4) 0.7781(3) 0.070(2) Uani 1 1 d . . .
H47A H 0.7281 0.2088 0.7565 0.105 Uiso 1 1 calc R . .
H47B H 0.6986 0.2729 0.7792 0.105 Uiso 1 1 calc R . .
H47C H 0.6554 0.2143 0.7635 0.105 Uiso 1 1 calc R . .
C48 C 0.7643(3) 0.2189(3) 0.8552(3) 0.073(2) Uani 1 1 d . . .
H48A H 0.7687 0.2040 0.8910 0.110 Uiso 1 1 calc R . .
H48B H 0.7680 0.2656 0.8543 0.110 Uiso 1 1 calc R . .
H48C H 0.7966 0.1999 0.8338 0.110 Uiso 1 1 calc R . .
C49 C 1.0839(14) 0.0838(15) 0.9642(12) 0.331(14) Uiso 1 1 d . . .
C50 C 1.0717(10) 0.1517(10) 0.9956(8) 0.215(8) Uiso 1 1 d . . .
C51 C 1.0195(11) 0.1905(11) 1.0009(8) 0.213(7) Uiso 1 1 d . . .
C52 C 0.9555(12) 0.1986(11) 0.9848(10) 0.258(9) Uiso 1 1 d . . .
C53 C 0.9354(15) 0.1600(16) 0.9362(13) 0.357(16) Uiso 1 1 d . . .
C54 C 0.984(2) 0.107(2) 0.9549(15) 0.367(18) Uiso 1 1 d . . .
C55 C 1.036(3) 0.106(3) 0.934(2) 0.57(4) Uiso 1 1 d . . .
C56 C 1.0000 0.0596(14) 0.7500 0.204(11) Uiso 1 2 d S . .
C57 C 1.0087(18) 0.1502(13) 0.7121(15) 0.329(19) Uiso 1 1 d . . .
C58 C 1.0841(19) 0.1434(13) 0.7382(15) 0.320(16) Uiso 1 1 d . . .
C59 C 1.075(2) 0.123(2) 0.7860(18) 0.48(3) Uiso 1 1 d . . .

loop_
_atom_site_aniso_label
_atom_site_aniso_U_11
_atom_site_aniso_U_22
_atom_site_aniso_U_33
_atom_site_aniso_U_23
_atom_site_aniso_U_13
_atom_site_aniso_U_12
Th1 0.0414(2) 0.0459(2) 0.03921(19) 0.000 0.00273(16) 0.000
O1 0.055(3) 0.060(3) 0.056(3) -0.010(2) 0.010(2) 0.000(2)
O2 0.048(3) 0.058(3) 0.043(2) 0.005(2) -0.004(2) -0.004(2)
N1 0.064(4) 0.060(4) 0.036(3) 0.001(2) -0.003(2) -0.021(3)
N2 0.054(3) 0.065(4) 0.041(3) 0.003(3) -0.002(3) -0.018(3)
N3 0.064(4) 0.062(4) 0.045(3) 0.002(3) -0.003(3) -0.027(3)
C1 0.048(4) 0.058(4) 0.052(4) 0.002(3) -0.004(3) -0.014(4)
C2 0.056(4) 0.071(5) 0.040(4) 0.003(3) -0.003(3) -0.018(4)
C3 0.060(4) 0.073(5) 0.044(4) 0.002(3) 0.002(3) -0.017(4)
C4 0.067(5) 0.087(6) 0.049(4) 0.013(4) 0.000(3) -0.021(4)
C5 0.070(5) 0.111(7) 0.055(5) 0.025(5) 0.009(4) -0.011(5)
C6 0.078(6) 0.114(7) 0.052(4) -0.001(4) 0.003(4) -0.020(5)
C7 0.074(5) 0.090(6) 0.047(4) 0.009(4) 0.007(4) -0.021(5)
C8 0.073(5) 0.071(5) 0.043(4) -0.001(3) -0.006(3) -0.025(4)
C9 0.062(5) 0.072(6) 0.055(4) 0.009(4) -0.010(3) -0.024(4)
C10 0.072(5) 0.076(6) 0.056(4) 0.005(4) 0.000(4) -0.025(5)
C11 0.087(7) 0.101(8) 0.082(6) 0.016(5) -0.022(5) -0.042(6)
C12 0.108(8) 0.084(7) 0.087(7) -0.003(5) -0.018(6) -0.046(6)
C13 0.087(7) 0.086(7) 0.096(6) -0.010(5) -0.017(5) -0.016(5)
C14 0.084(6) 0.068(6) 0.067(5) 0.000(4) -0.005(4) -0.027(5)
C15 0.063(5) 0.094(7) 0.083(5) 0.009(5) 0.001(4) -0.015(5)
C16 0.110(7) 0.148(9) 0.088(6) 0.039(6) 0.001(6) 0.026(7)
C17 0.096(7) 0.173(11) 0.096(7) 0.027(7) 0.029(6) 0.011(7)
C18 0.083(6) 0.073(6) 0.101(7) 0.000(5) -0.022(5) -0.009(5)
C19 0.084(7) 0.139(10) 0.143(10) 0.006(8) 0.000(8) -0.012(7)
C20 0.144(10) 0.115(9) 0.134(9) 0.028(8) -0.039(8) -0.003(8)
C21 0.056(4) 0.065(5) 0.045(4) -0.008(3) 0.008(3) 0.004(4)
C22 0.050(4) 0.062(5) 0.059(4) -0.002(3) 0.008(3) 0.012(4)
C23 0.072(5) 0.063(5) 0.067(4) 0.003(4) 0.020(4) 0.013(4)
C24 0.064(5) 0.073(6) 0.055(4) 0.007(4) 0.007(3) 0.016(4)
C25 0.059(5) 0.093(7) 0.058(4) 0.002(4) 0.018(4) -0.005(4)
C26 0.062(5) 0.072(6) 0.064(4) -0.006(4) 0.013(4) 0.000(4)
C27 0.076(6) 0.052(5) 0.091(6) -0.017(4) 0.017(5) 0.008(4)
C28 0.086(7) 0.100(7) 0.114(7) 0.044(6) 0.029(5) 0.009(6)
C29 0.076(8) 0.080(6) 0.111(7) -0.025(5) 0.012(5) -0.012(5)
C30 0.139(10) 0.078(7) 0.207(11) -0.048(7) 0.079(9) 0.000(7)
C31 0.101(7) 0.098(7) 0.063(5) 0.024(5) 0.036(5) 0.032(5)
C32 0.062(6) 0.317(18) 0.120(8) 0.067(10) 0.041(6) 0.067(9)
C33 0.132(9) 0.102(8) 0.095(6) 0.003(5) 0.054(6) 0.042(6)
C34 0.137(9) 0.102(7) 0.071(5) 0.017(5) 0.046(5) 0.032(6)
C35 0.049(4) 0.057(4) 0.038(3) 0.002(3) -0.001(3) -0.001(4)
C36 0.065(5) 0.049(5) 0.051(4) -0.001(3) -0.009(3) -0.009(4)
C37 0.086(6) 0.042(4) 0.059(4) 0.004(3) -0.001(4) -0.001(4)
C38 0.057(5) 0.049(5) 0.060(4) 0.000(3) -0.010(3) 0.004(4)
C39 0.059(5) 0.058(5) 0.055(4) -0.001(3) -0.010(3) 0.004(4)
C40 0.047(4) 0.047(4) 0.043(3) -0.005(3) -0.004(3) 0.002(3)
C41 0.081(6) 0.055(5) 0.116(7) 0.018(5) -0.026(5) 0.009(4)
C45 0.052(4) 0.049(4) 0.057(4) -0.003(3) -0.010(3) -0.004(3)
C46 0.062(5) 0.055(5) 0.085(5) -0.009(4) -0.005(4) -0.007(4)
C47 0.068(5) 0.060(5) 0.083(5) 0.022(4) -0.010(4) -0.011(4)
C48 0.055(5) 0.057(5) 0.107(6) -0.005(4) -0.020(4) -0.005(4)

loop_
_atom_type_symbol
_atom_type_description
_atom_type_scat_dispersion_real
_atom_type_scat_dispersion_imag
_atom_type_scat_source
Th Th -7.2400 8.8979 'International Tables Vol C Tables 4.2.6.8 and 6.1.1.4'
O O 0.0106 0.0060 'International Tables Vol C Tables 4.2.6.8 and 6.1.1.4'
N N 0.0061 0.0033 'International Tables Vol C Tables 4.2.6.8 and 6.1.1.4'
C C 0.0033 0.0016 'International Tables Vol C Tables 4.2.6.8 and 6.1.1.4'
H H 0.0000 0.0000 'International Tables Vol C Tables 4.2.6.8 and 6.1.1.4'

loop_
_geom_angle_atom_site_label_1
_geom_angle_atom_site_label_2
_geom_angle_atom_site_label_3
_geom_angle
_geom_angle_site_symmetry_1
_geom_angle_site_symmetry_3
O1 Th1 O1 97.6(2) . 4_656
O1 Th1 O2 102.93(15) . .
O1 Th1 O2 91.79(15) 4_656 .
O1 Th1 O2 91.79(15) . 4_656
O1 Th1 O2 102.93(15) 4_656 4_656
O2 Th1 O2 157.7(2) . 4_656
O1 Th1 N1 88.41(16) . .
O1 Th1 N1 172.02(16) 4_656 .
O2 Th1 N1 81.73(15) . .
O2 Th1 N1 82.00(15) 4_656 .
O1 Th1 N1 172.02(16) . 4_656
O1 Th1 N1 88.41(16) 4_656 4_656
O2 Th1 N1 82.00(15) . 4_656
O2 Th1 N1 81.73(15) 4_656 4_656
N1 Th1 N1 86.1(2) . 4_656
C21 O1 Th1 150.3(4) . .
C35 O2 Th1 159.2(4) . .
C1 N1 Th1 143.9(4) . .
C1 N1 H1 108.0 . .
Th1 N1 H1 108.0 . .
C1 N2 C2 109.7(5) . .
C1 N2 C8 125.1(5) . .
C2 N2 C8 125.2(5) . .
C1 N3 C3 109.8(5) . .
C1 N3 C9 124.3(5) . .
C3 N3 C9 125.8(5) . .
N1 C1 N3 127.9(6) . .
N1 C1 N2 126.0(6) . .
N3 C1 N2 105.8(5) . .
C3 C2 C7 121.8(6) . .
C3 C2 N2 107.8(5) . .
C7 C2 N2 130.4(6) . .
C2 C3 C4 122.4(6) . .
C2 C3 N3 107.0(6) . .
C4 C3 N3 130.7(6) . .
C3 C4 C5 116.3(7) . .
C3 C4 H4 121.9 . .
C5 C4 H4 121.9 . .
C6 C5 C4 120.2(7) . .
C6 C5 H5 119.9 . .
C4 C5 H5 119.9 . .
C7 C6 C5 122.8(7) . .
C7 C6 H6 118.6 . .
C5 C6 H6 118.6 . .
C6 C7 C2 116.4(7) . .
C6 C7 H7 121.8 . .
C2 C7 H7 121.8 . .
N2 C8 H8A 109.5 . .
N2 C8 H8B 109.5 . .
H8A C8 H8B 109.5 . .
N2 C8 H8C 109.5 . .
H8A C8 H8C 109.5 . .
H8B C8 H8C 109.5 . .
C10 C9 C14 123.3(7) . .
C10 C9 N3 118.9(7) . .
C14 C9 N3 117.8(6) . .
C9 C10 C11 117.2(8) . .
C9 C10 C15 121.5(7) . .
C11 C10 C15 121.3(8) . .
C12 C11 C10 120.8(9) . .
C12 C11 H11 119.6 . .
C10 C11 H11 119.6 . .
C11 C12 C13 120.0(9) . .
C11 C12 H12 120.0 . .
C13 C12 H12 120.0 . .
C14 C13 C12 122.0(9) . .
C14 C13 H13 119.0 . .
C12 C13 H13 119.0 . .
C13 C14 C9 116.8(8) . .
C13 C14 C18 120.6(9) . .
C9 C14 C18 122.6(7) . .
C10 C15 C16 114.6(7) . .
C10 C15 C17 112.6(7) . .
C16 C15 C17 109.0(7) . .
C10 C15 H15 106.7 . .
C16 C15 H15 106.7 . .
C17 C15 H15 106.7 . .
C15 C16 H16A 109.5 . .
C15 C16 H16B 109.5 . .
H16A C16 H16B 109.5 . .
C15 C16 H16C 109.5 . .
H16A C16 H16C 109.5 . .
H16B C16 H16C 109.5 . .
C15 C17 H17A 109.5 . .
C15 C17 H17B 109.5 . .
H17A C17 H17B 109.5 . .
C15 C17 H17C 109.5 . .
H17A C17 H17C 109.5 . .
H17B C17 H17C 109.5 . .
C14 C18 C19 114.0(8) . .
C14 C18 C20 109.7(8) . .
C19 C18 C20 112.3(9) . .
C14 C18 H18 106.8 . .
C19 C18 H18 106.8 . .
C20 C18 H18 106.8 . .
C18 C19 H19A 109.5 . .
C18 C19 H19B 109.5 . .
H19A C19 H19B 109.5 . .
C18 C19 H19C 109.5 . .
H19A C19 H19C 109.5 . .
H19B C19 H19C 109.5 . .
C18 C20 H20A 109.5 . .
C18 C20 H20B 109.5 . .
H20A C20 H20B 109.5 . .
C18 C20 H20C 109.5 . .
H20A C20 H20C 109.5 . .
H20B C20 H20C 109.5 . .
O1 C21 C26 117.3(6) . .
O1 C21 C22 122.9(6) . .
C26 C21 C22 119.8(6) . .
C21 C22 C23 117.8(7) . .
C21 C22 C27 122.1(6) . .
C23 C22 C27 119.8(6) . .
C24 C23 C22 123.6(7) . .
C24 C23 H23 118.2 . .
C22 C23 H23 118.2 . .
C23 C24 C25 117.6(7) . .
C23 C24 C31 123.4(7) . .
C25 C24 C31 119.0(7) . .
C24 C25 C26 120.1(7) . .
C24 C25 H25 120.0 . .
C26 C25 H25 120.0 . .
C21 C26 C25 121.1(7) . .
C21 C26 H26 119.4 . .
C25 C26 H26 119.4 . .
C29 C27 C28 110.1(7) . .
C29 C27 C22 111.8(7) . .
C28 C27 C22 108.5(7) . .
C29 C27 C30 105.9(7) . .
C28 C27 C30 107.1(8) . .
C22 C27 C30 113.3(7) . .
C27 C28 H28A 109.5 . .
C27 C28 H28B 109.5 . .
H28A C28 H28B 109.5 . .
C27 C28 H28C 109.5 . .
H28A C28 H28C 109.5 . .
H28B C28 H28C 109.5 . .
C27 C29 H29A 109.5 . .
C27 C29 H29B 109.5 . .
H29A C29 H29B 109.5 . .
C27 C29 H29C 109.5 . .
H29A C29 H29C 109.5 . .
H29B C29 H29C 109.5 . .
C27 C30 H30A 109.5 . .
C27 C30 H30B 109.5 . .
H30A C30 H30B 109.5 . .
C27 C30 H30C 109.5 . .
H30A C30 H30C 109.5 . .
H30B C30 H30C 109.5 . .
C34 C31 C24 109.9(7) . .
C34 C31 C32 110.3(8) . .
C24 C31 C32 107.0(6) . .
C34 C31 C33 109.2(6) . .
C24 C31 C33 111.6(7) . .
C32 C31 C33 108.8(8) . .
C31 C32 H32A 109.5 . .
C31 C32 H32B 109.5 . .
H32A C32 H32B 109.5 . .
C31 C32 H32C 109.5 . .
H32A C32 H32C 109.5 . .
H32B C32 H32C 109.5 . .
C31 C33 H33A 109.5 . .
C31 C33 H33B 109.5 . .
H33A C33 H33B 109.5 . .
C31 C33 H33C 109.5 . .
H33A C33 H33C 109.5 . .
H33B C33 H33C 109.5 . .
C31 C34 H34A 109.5 . .
C31 C34 H34B 109.5 . .
H34A C34 H34B 109.5 . .
C31 C34 H34C 109.5 . .
H34A C34 H34C 109.5 . .
H34B C34 H34C 109.5 . .
O2 C35 C36 118.7(6) . .
O2 C35 C40 122.7(6) . .
C36 C35 C40 118.5(6) . .
C35 C36 C37 121.5(7) . .
C35 C36 H36 119.2 . .
C37 C36 H36 119.2 . .
C38 C37 C36 121.3(7) . .
C38 C37 H37 119.3 . .
C36 C37 H37 119.3 . .
C37 C38 C39 116.5(6) . .
C37 C38 C41 122.6(7) . .
C39 C38 C41 120.9(7) . .
C38 C39 C40 124.6(7) . .
C38 C39 H39 117.7 . .
C40 C39 H39 117.7 . .
C39 C40 C35 117.5(6) . .
C39 C40 C45 120.4(6) . .
C35 C40 C45 122.2(5) . .
C42 C41 C43A 48.0(9) . .
C42 C41 C44A 131.2(13) . .
C43A C41 C44A 115.9(13) . .
C42 C41 C38 116.7(10) . .
C43A C41 C38 111.5(9) . .
C44A C41 C38 111.9(10) . .
C42 C41 C44 117.9(13) . .
C43A C41 C44 138.9(13) . .
C44A C41 C44 37.1(10) . .
C38 C41 C44 108.7(10) . .
C42 C41 C43 101.8(12) . .
C43A C41 C43 57.4(10) . .
C44A C41 C43 65.6(11) . .
C38 C41 C43 108.2(9) . .
C44 C41 C43 101.8(12) . .
C42 C41 C42A 58.6(10) . .
C43A C41 C42A 106.4(11) . .
C44A C41 C42A 105.6(11) . .
C38 C41 C42A 104.7(8) . .
C44 C41 C42A 70.8(11) . .
C43 C41 C42A 146.9(10) . .
C48 C45 C47 107.3(6) . .
C48 C45 C46 107.9(5) . .
C47 C45 C46 109.4(6) . .
C48 C45 C40 112.9(5) . .
C47 C45 C40 110.7(5) . .
C46 C45 C40 108.6(5) . .
C45 C46 H46A 109.5 . .
C45 C46 H46B 109.5 . .
H46A C46 H46B 109.5 . .
C45 C46 H46C 109.5 . .
H46A C46 H46C 109.5 . .
H46B C46 H46C 109.5 . .
C45 C47 H47A 109.5 . .
C45 C47 H47B 109.5 . .
H47A C47 H47B 109.5 . .
C45 C47 H47C 109.5 . .
H47A C47 H47C 109.5 . .
H47B C47 H47C 109.5 . .
C45 C48 H48A 109.5 . .
C45 C48 H48B 109.5 . .
H48A C48 H48B 109.5 . .
C45 C48 H48C 109.5 . .
H48A C48 H48C 109.5 . .
H48B C48 H48C 109.5 . .
C55 C49 C50 82(3) . .
C51 C50 C49 132(2) . .
C51 C50 C55 92(2) . .
C49 C50 C55 43(2) . .
C50 C51 C52 144(2) . .
C51 C52 C53 116(2) . .
C52 C53 C54 86(3) . .
C55 C54 C53 118(5) . .
C54 C55 C49 116(6) . .
C54 C55 C50 90(4) . .
C49 C55 C50 55(3) . .
C58 C57 C59 148(3) . 4_756
C58 C57 C57 79(3) . 4_756
C59 C57 C57 78(2) 4_756 4_756
C59 C58 C57 104(3) . .
C58 C59 C57 94(4) . 4_756

loop_
_geom_bond_atom_site_label_1
_geom_bond_atom_site_label_2
_geom_bond_distance
_geom_bond_site_symmetry_2
Th1 O1 2.226(4) .
Th1 O1 2.226(4) 4_656
Th1 O2 2.228(4) .
Th1 O2 2.228(4) 4_656
Th1 N1 2.619(5) .
Th1 N1 2.619(5) 4_656
O1 C21 1.367(7) .
O2 C35 1.348(7) .
N1 C1 1.303(7) .
N1 H1 0.8600 .
N2 C1 1.380(7) .
N2 C2 1.397(7) .
N2 C8 1.454(8) .
N3 C1 1.379(8) .
N3 C3 1.406(7) .
N3 C9 1.430(8) .
C2 C3 1.363(9) .
C2 C7 1.385(8) .
C3 C4 1.376(9) .
C4 C5 1.396(9) .
C4 H4 0.9300 .
C5 C6 1.392(10) .
C5 H5 0.9300 .
C6 C7 1.353(10) .
C6 H6 0.9300 .
C7 H7 0.9300 .
C8 H8A 0.9600 .
C8 H8B 0.9600 .
C8 H8C 0.9600 .
C9 C10 1.387(10) .
C9 C14 1.399(10) .
C10 C11 1.400(10) .
C10 C15 1.515(11) .
C11 C12 1.366(12) .
C11 H11 0.9300 .
C12 C13 1.387(12) .
C12 H12 0.9300 .
C13 C14 1.368(10) .
C13 H13 0.9300 .
C14 C18 1.519(11) .
C15 C16 1.523(10) .
C15 C17 1.541(10) .
C15 H15 0.9800 .
C16 H16A 0.9600 .
C16 H16B 0.9600 .
C16 H16C 0.9600 .
C17 H17A 0.9600 .
C17 H17B 0.9600 .
C17 H17C 0.9600 .
C18 C19 1.519(14) .
C18 C20 1.521(13) .
C18 H18 0.9800 .
C19 H19A 0.9600 .
C19 H19B 0.9600 .
C19 H19C 0.9600 .
C20 H20A 0.9600 .
C20 H20B 0.9600 .
C20 H20C 0.9600 .
C21 C26 1.371(9) .
C21 C22 1.386(9) .
C22 C23 1.402(9) .
C22 C27 1.543(10) .
C23 C24 1.372(10) .
C23 H23 0.9300 .
C24 C25 1.380(10) .
C24 C31 1.540(9) .
C25 C26 1.408(9) .
C25 H25 0.9300 .
C26 H26 0.9300 .
C27 C29 1.520(10) .
C27 C28 1.543(11) .
C27 C30 1.559(10) .
C28 H28A 0.9600 .
C28 H28B 0.9600 .
C28 H28C 0.9600 .
C29 H29A 0.9600 .
C29 H29B 0.9600 .
C29 H29C 0.9600 .
C30 H30A 0.9600 .
C30 H30B 0.9600 .
C30 H30C 0.9600 .
C31 C34 1.535(10) .
C31 C32 1.541(12) .
C31 C33 1.573(12) .
C32 H32A 0.9600 .
C32 H32B 0.9600 .
C32 H32C 0.9600 .
C33 H33A 0.9600 .
C33 H33B 0.9600 .
C33 H33C 0.9600 .
C34 H34A 0.9600 .
C34 H34B 0.9600 .
C34 H34C 0.9600 .
C35 C36 1.388(8) .
C35 C40 1.410(8) .
C36 C37 1.393(9) .
C36 H36 0.9300 .
C37 C38 1.373(9) .
C37 H37 0.9300 .
C38 C39 1.386(9) .
C38 C41 1.541(10) .
C39 C40 1.393(8) .
C39 H39 0.9300 .
C40 C45 1.555(9) .
C41 C42 1.44(2) .
C41 C43A 1.494(19) .
C41 C44A 1.51(2) .
C41 C44 1.55(2) .
C41 C43 1.63(2) .
C41 C42A 1.647(17) .
C45 C48 1.515(9) .
C45 C47 1.529(9) .
C45 C46 1.535(9) .
C46 H46A 0.9600 .
C46 H46B 0.9600 .
C46 H46C 0.9600 .
C47 H47A 0.9600 .
C47 H47B 0.9600 .
C47 H47C 0.9600 .
C48 H48A 0.9600 .
C48 H48B 0.9600 .
C48 H48C 0.9600 .
C49 C55 1.35(7) .
C49 C50 1.62(3) .
C50 C51 1.38(2) .
C50 C55 1.96(6) .
C51 C52 1.44(3) .
C52 C53 1.53(3) .
C53 C54 1.57(4) .
C54 C55 1.24(7) .
C57 C58 1.75(4) .
C57 C59 1.88(4) 4_756
C57 C57 1.96(7) 4_756
C58 C59 1.30(5) .
C59 C57 1.88(4) 4_756
